data_7244313
loop_
_publ_author_name
'Harrowfield, Jack'
'Atoini, Youssef'
'Thu\'ery, Pierre'

_publ_section_title
;
 Plumbing the uncertainties of solvothermal synthesis involving uranyl ion
 carboxylate complexes
;
_journal_name_full CrystEngComm
_journal_paper_doi 10.1039/D1CE01663F
_journal_year 2022
_chemical_formula_sum 'C43 H82 N2 O16 U2'
_chemical_formula_weight 1359.16
_space_group_crystal_system monoclinic
_space_group_IT_number 15
_space_group_name_Hall '-C 2yc'
_space_group_name_H-M_alt 'C 1 2/c 1'
_atom_sites_solution_hydrogens geom
_atom_sites_solution_primary dual
_atom_sites_solution_secondary difmap
_audit_creation_method SHELXL-2018/3
_audit_update_record
;
2021-12-06 deposited with the CCDC.	2022-01-25 downloaded from the CCDC.
;
_cell_angle_alpha 90
_cell_angle_beta 115.924(3)
_cell_angle_gamma 90
_cell_formula_units_Z 4
_cell_length_a 30.9868(18)
_cell_length_b 13.0858(7)
_cell_length_c 16.4519(9)
_cell_measurement_reflns_used 765
_cell_measurement_temperature 100(2)
_cell_measurement_theta_max 17.2478
_cell_measurement_theta_min 1.8260
_cell_volume 5999.8(6)
_computing_cell_refinement 'APEX3 v2019.1-0 (Bruker AXS)'
_computing_data_collection 'Bruker Instrument Service vV6.2.14'
_computing_data_reduction 'SAINT V8.40A (Bruker Nano, Inc., 2019)'
_computing_molecular_graphics 'shelXle (C.B. Huebschle, rev 958)'
_computing_structure_refinement 'SHELXL-2018/3 (Sheldrick, 2018)'
_computing_structure_solution 'XT, VERSION 2014/5'
_diffrn_ambient_temperature 100(2)
_diffrn_detector_area_resol_mean 7.41
_diffrn_detector_type 'Bruker PHOTON III area detector'
_diffrn_measured_fraction_theta_full 0.998
_diffrn_measured_fraction_theta_max 0.998
_diffrn_measurement_device 'Kappa diffractometer'
_diffrn_measurement_device_type 'Bruker D8 Quest'
_diffrn_measurement_method '\f and \w scans'
_diffrn_radiation_monochromator 'multilayer mirror optics'
_diffrn_radiation_type MoK\a
_diffrn_radiation_wavelength 0.71073
_diffrn_reflns_av_R_equivalents 0.0814
_diffrn_reflns_av_unetI/netI 0.0361
_diffrn_reflns_Laue_measured_fraction_full 0.998
_diffrn_reflns_Laue_measured_fraction_max 0.998
_diffrn_reflns_limit_h_max 37
_diffrn_reflns_limit_h_min -37
_diffrn_reflns_limit_k_max 15
_diffrn_reflns_limit_k_min -15
_diffrn_reflns_limit_l_max 20
_diffrn_reflns_limit_l_min -20
_diffrn_reflns_number 57267
_diffrn_reflns_point_group_measured_fraction_full 0.998
_diffrn_reflns_point_group_measured_fraction_max 0.998
_diffrn_reflns_theta_full 25.242
_diffrn_reflns_theta_max 25.680
_diffrn_reflns_theta_min 1.719
_diffrn_source 'microfocus sealed X-ray tube'
_diffrn_source_current 1.4
_diffrn_source_type 'Incoatec I\ms 70 W'
_diffrn_source_voltage 50
_exptl_absorpt_coefficient_mu 5.447
_exptl_absorpt_correction_T_max 0.7466
_exptl_absorpt_correction_T_min 0.5644
_exptl_absorpt_correction_type multi-scan
_exptl_absorpt_process_details
;
SADABS-2016/2 - Bruker AXS area detector scaling and absorption correction
;
_exptl_crystal_colour 'translucent pale yellow'
_exptl_crystal_density_diffrn 1.505
_exptl_crystal_density_method 'not measured'
_exptl_crystal_description parallelepiped
_exptl_crystal_F_000 2664
_exptl_crystal_size_max 0.122
_exptl_crystal_size_mid 0.120
_exptl_crystal_size_min 0.094
_refine_diff_density_max 2.239
_refine_diff_density_min -1.227
_refine_diff_density_rms 0.168
_refine_ls_extinction_method none
_refine_ls_goodness_of_fit_ref 1.074
_refine_ls_hydrogen_treatment constr
_refine_ls_matrix_type full
_refine_ls_number_parameters 287
_refine_ls_number_reflns 5682
_refine_ls_number_restraints 0
_refine_ls_restrained_S_all 1.074
_refine_ls_R_factor_all 0.0414
_refine_ls_R_factor_gt 0.0304
_refine_ls_shift/su_max 0.001
_refine_ls_shift/su_mean 0.000
_refine_ls_structure_factor_coef Fsqd
_refine_ls_weighting_details 'w=1/[\s^2^(Fo^2^)+(0.0353P)^2^+31.1399P] where P=(Fo^2^+2Fc^2^)/3'
_refine_ls_weighting_scheme calc
_refine_ls_wR_factor_gt 0.0760
_refine_ls_wR_factor_ref 0.0811
_reflns_Friedel_coverage 0.000
_reflns_number_gt 4728
_reflns_number_total 5682
_reflns_threshold_expression 'I > 2\s(I)'
_cod_data_source_file d1ce01663f1.cif
_cod_data_source_block 4
_cod_original_sg_symbol_H-M 'C 2/c'
_cod_database_code 7244313
_shelx_shelxl_version_number 2018/3
_shelx_space_group_comment
;
The symmetry employed for this shelxl refinement is uniquely defined
by the following loop, which should always be used as a source of
symmetry information in preference to the above space-group names.
They are only intended as comments.
;

loop_
_space_group_symop_operation_xyz
'x, y, z'
'-x, y, -z+1/2'
'x+1/2, y+1/2, z'
'-x+1/2, y+1/2, -z+1/2'
'-x, -y, -z'
'x, -y, z-1/2'
'-x+1/2, -y+1/2, -z'
'x+1/2, -y+1/2, z-1/2'

loop_
_atom_site_label
_atom_site_type_symbol
_atom_site_fract_x
_atom_site_fract_y
_atom_site_fract_z
_atom_site_U_iso_or_equiv
_atom_site_adp_type
_atom_site_occupancy
_atom_site_site_symmetry_order
_atom_site_calc_flag
_atom_site_refinement_flags_posn
_atom_site_refinement_flags_adp
_atom_site_refinement_flags_occupancy
_atom_site_disorder_assembly
_atom_site_disorder_group
U1 U 0.75031(2) 0.60087(2) 0.86290(2) 0.02310(7) Uani 1 1 d . . . . .
O1 O 0.78658(14) 0.5657(3) 0.8089(2) 0.0315(9) Uani 1 1 d . . . . .
O2 O 0.71320(13) 0.6330(3) 0.9159(3) 0.0331(9) Uani 1 1 d . . . . .
O3 O 0.69847(14) 0.4570(3) 0.7792(3) 0.0375(10) Uani 1 1 d . . . . .
O4 O 0.75166(13) 0.4263(3) 0.9185(2) 0.0279(8) Uani 1 1 d . . . . .
O5 O 0.31954(13) 0.0805(3) 0.0144(2) 0.0296(9) Uani 1 1 d . . . . .
O6 O 0.31033(13) 0.2291(3) -0.0531(2) 0.0285(8) Uani 1 1 d . . . . .
O7 O 0.73403(13) 0.7730(3) 0.7918(2) 0.0301(8) Uani 1 1 d . . . . .
O8 O 0.68532(14) 0.6501(3) 0.7159(2) 0.0358(9) Uani 1 1 d . . . . .
N1 N 0.7011(2) 0.4357(4) 0.6052(3) 0.0441(14) Uani 1 1 d . . . . .
H1A H 0.704642 0.371333 0.588012 0.053 Uiso 1 1 calc R U . . .
H1B H 0.704006 0.431988 0.662544 0.053 Uiso 1 1 calc R U . . .
C1 C 0.71530(19) 0.3955(4) 0.8473(3) 0.0283(12) Uani 1 1 d . . . . .
C2 C 0.6931(2) 0.2940(5) 0.8427(4) 0.0384(14) Uani 1 1 d . . . . .
H2A H 0.675498 0.295624 0.880390 0.046 Uiso 1 1 calc R U . . .
H2B H 0.718957 0.242511 0.869001 0.046 Uiso 1 1 calc R U . . .
C3 C 0.6586(2) 0.2599(4) 0.7472(3) 0.0304(12) Uani 1 1 d . . . . .
H3A H 0.635846 0.316101 0.716573 0.036 Uiso 1 1 calc R U . . .
H3B H 0.677033 0.245749 0.712231 0.036 Uiso 1 1 calc R U . . .
C4 C 0.6306(2) 0.1656(4) 0.7474(4) 0.0344(13) Uani 1 1 d . . . . .
H4A H 0.608945 0.183025 0.775260 0.041 Uiso 1 1 calc R U . . .
H4B H 0.653368 0.113123 0.785897 0.041 Uiso 1 1 calc R U . . .
C5 C 0.6007(2) 0.1196(4) 0.6545(4) 0.0360(14) Uani 1 1 d . . . . .
H5A H 0.622876 0.090125 0.631947 0.043 Uiso 1 1 calc R U . . .
H5B H 0.581558 0.062667 0.661409 0.043 Uiso 1 1 calc R U . . .
C6 C 0.56677(19) 0.1924(5) 0.5830(3) 0.0323(12) Uani 1 1 d . . . . .
H6A H 0.585756 0.244286 0.568916 0.039 Uiso 1 1 calc R U . . .
H6B H 0.546841 0.228508 0.607347 0.039 Uiso 1 1 calc R U . . .
C7 C 0.53421(19) 0.1368(5) 0.4967(4) 0.0333(13) Uani 1 1 d . . . . .
H7A H 0.514301 0.087572 0.511235 0.040 Uiso 1 1 calc R U . . .
H7B H 0.554526 0.096852 0.475673 0.040 Uiso 1 1 calc R U . . .
C8 C 0.50106(18) 0.2045(5) 0.4195(3) 0.0315(12) Uani 1 1 d . . . . .
H8A H 0.481596 0.247010 0.440828 0.038 Uiso 1 1 calc R U . . .
H8B H 0.520730 0.251115 0.402002 0.038 Uiso 1 1 calc R U . . .
C9 C 0.4677(2) 0.1443(5) 0.3371(3) 0.0331(13) Uani 1 1 d . . . . .
H9A H 0.487266 0.099318 0.317973 0.040 Uiso 1 1 calc R U . . .
H9B H 0.447200 0.099855 0.354434 0.040 Uiso 1 1 calc R U . . .
C10 C 0.43575(18) 0.2091(4) 0.2576(3) 0.0298(12) Uani 1 1 d . . . . .
H10A H 0.456249 0.251535 0.238791 0.036 Uiso 1 1 calc R U . . .
H10B H 0.417109 0.255958 0.277417 0.036 Uiso 1 1 calc R U . . .
C11 C 0.40090(19) 0.1489(4) 0.1761(3) 0.0296(12) Uani 1 1 d . . . . .
H11A H 0.418927 0.098073 0.158425 0.035 Uiso 1 1 calc R U . . .
H11B H 0.378072 0.111415 0.192455 0.035 Uiso 1 1 calc R U . . .
C12 C 0.37325(18) 0.2191(4) 0.0966(3) 0.0277(12) Uani 1 1 d . . . . .
H12A H 0.360104 0.276123 0.118466 0.033 Uiso 1 1 calc R U . . .
H12B H 0.396220 0.248812 0.076223 0.033 Uiso 1 1 calc R U . . .
C13 C 0.33258(19) 0.1718(4) 0.0159(3) 0.0268(12) Uani 1 1 d . . . . .
C14 C 0.69650(18) 0.7441(4) 0.7235(3) 0.0260(11) Uani 1 1 d . . . . .
C15 C 0.66580(18) 0.8200(4) 0.6541(3) 0.0279(12) Uani 1 1 d . . . . .
H15A H 0.686874 0.868282 0.641883 0.034 Uiso 1 1 calc R U . . .
H15B H 0.647262 0.859848 0.679214 0.034 Uiso 1 1 calc R U . . .
C16 C 0.63111(19) 0.7720(4) 0.5655(3) 0.0268(11) Uani 1 1 d . . . . .
H16A H 0.609949 0.724014 0.577690 0.032 Uiso 1 1 calc R U . . .
H16B H 0.649653 0.731905 0.540558 0.032 Uiso 1 1 calc R U . . .
C17 C 0.60008(18) 0.8489(4) 0.4948(3) 0.0284(12) Uani 1 1 d . . . . .
H17A H 0.620809 0.895159 0.479683 0.034 Uiso 1 1 calc R U . . .
H17B H 0.582048 0.890890 0.519636 0.034 Uiso 1 1 calc R U . . .
C18 C 0.56493(18) 0.7947(4) 0.4094(3) 0.0266(11) Uani 1 1 d . . . . .
H18A H 0.544265 0.749511 0.425652 0.032 Uiso 1 1 calc R U . . .
H18B H 0.583471 0.750583 0.387215 0.032 Uiso 1 1 calc R U . . .
C19 C 0.53276(18) 0.8641(4) 0.3324(3) 0.0267(11) Uani 1 1 d . . . . .
H19A H 0.552882 0.910168 0.315577 0.032 Uiso 1 1 calc R U . . .
H19B H 0.512968 0.906835 0.352757 0.032 Uiso 1 1 calc R U . . .
C20 C 0.500000 0.8015(6) 0.250000 0.0268(16) Uani 1 2 d S T P . .
H20A H 0.520248 0.756779 0.232348 0.032 Uiso 0.5 1 calc R U P . .
H20B H 0.479750 0.756786 0.267653 0.032 Uiso 0.5 1 calc R U P . .
C21 C 0.7414(3) 0.5015(5) 0.6057(4) 0.0499(18) Uani 1 1 d . . . . .
H21A H 0.740119 0.502284 0.545104 0.075 Uiso 1 1 calc R U . . .
H21B H 0.772304 0.473402 0.648819 0.075 Uiso 1 1 calc R U . . .
H21C H 0.737933 0.571298 0.623523 0.075 Uiso 1 1 calc R U . . .
C22 C 0.6531(3) 0.4716(5) 0.5461(5) 0.065(2) Uani 1 1 d . . . . .
H22A H 0.648400 0.540161 0.564861 0.098 Uiso 1 1 calc R U . . .
H22B H 0.629311 0.424823 0.549877 0.098 Uiso 1 1 calc R U . . .
H22C H 0.649082 0.473990 0.483627 0.098 Uiso 1 1 calc R U . . .

loop_
_atom_site_aniso_label
_atom_site_aniso_U_11
_atom_site_aniso_U_22
_atom_site_aniso_U_33
_atom_site_aniso_U_23
_atom_site_aniso_U_13
_atom_site_aniso_U_12
U1 0.02252(11) 0.01955(11) 0.02023(11) -0.00361(8) 0.00287(8) 0.00250(8)
O1 0.042(2) 0.0223(19) 0.030(2) -0.0036(16) 0.0155(18) 0.0016(17)
O2 0.024(2) 0.034(2) 0.038(2) 0.0048(18) 0.0111(17) 0.0127(17)
O3 0.038(2) 0.021(2) 0.033(2) 0.0007(17) -0.0026(18) -0.0019(17)
O4 0.0211(19) 0.0232(19) 0.033(2) -0.0018(16) 0.0055(16) 0.0029(15)
O5 0.027(2) 0.026(2) 0.0256(19) -0.0012(15) 0.0016(16) 0.0014(16)
O6 0.029(2) 0.0234(19) 0.0209(17) -0.0021(15) -0.0007(16) 0.0021(16)
O7 0.029(2) 0.0204(19) 0.0272(19) -0.0036(15) -0.0007(16) 0.0011(16)
O8 0.038(2) 0.020(2) 0.029(2) 0.0020(16) -0.0043(18) -0.0014(17)
N1 0.068(4) 0.019(2) 0.028(3) -0.001(2) 0.004(3) -0.001(2)
C1 0.023(3) 0.031(3) 0.025(3) -0.004(2) 0.005(2) -0.003(2)
C2 0.034(3) 0.035(3) 0.032(3) 0.001(3) 0.001(3) -0.011(3)
C3 0.034(3) 0.028(3) 0.025(3) -0.001(2) 0.009(2) -0.006(2)
C4 0.032(3) 0.036(3) 0.030(3) 0.004(2) 0.009(3) -0.008(3)
C5 0.030(3) 0.033(3) 0.033(3) 0.001(2) 0.003(3) -0.011(3)
C6 0.023(3) 0.042(3) 0.026(3) -0.002(3) 0.006(2) -0.009(3)
C7 0.026(3) 0.037(3) 0.029(3) -0.001(2) 0.005(2) -0.009(2)
C8 0.023(3) 0.040(3) 0.026(3) -0.003(2) 0.006(2) -0.007(2)
C9 0.025(3) 0.038(3) 0.026(3) -0.002(2) 0.002(2) -0.005(3)
C10 0.023(3) 0.035(3) 0.026(3) -0.002(2) 0.006(2) -0.003(2)
C11 0.023(3) 0.031(3) 0.025(3) -0.003(2) 0.002(2) -0.001(2)
C12 0.021(3) 0.028(3) 0.025(3) -0.004(2) 0.002(2) 0.003(2)
C13 0.029(3) 0.022(3) 0.027(3) -0.004(2) 0.011(2) 0.007(2)
C14 0.025(3) 0.028(3) 0.021(2) -0.001(2) 0.006(2) 0.003(2)
C15 0.024(3) 0.024(3) 0.029(3) -0.001(2) 0.005(2) -0.001(2)
C16 0.028(3) 0.024(3) 0.020(2) 0.001(2) 0.003(2) 0.004(2)
C17 0.023(3) 0.028(3) 0.027(3) 0.001(2) 0.003(2) -0.001(2)
C18 0.023(3) 0.028(3) 0.022(2) 0.000(2) 0.003(2) 0.001(2)
C19 0.020(3) 0.029(3) 0.025(3) 0.000(2) 0.004(2) 0.001(2)
C20 0.025(4) 0.030(4) 0.022(3) 0.000 0.007(3) 0.000
C21 0.085(5) 0.022(3) 0.045(4) -0.008(3) 0.031(4) -0.011(3)
C22 0.070(5) 0.034(4) 0.066(5) -0.004(3) 0.005(4) 0.008(4)

loop_
_atom_type_symbol
_atom_type_description
_atom_type_scat_dispersion_real
_atom_type_scat_dispersion_imag
_atom_type_scat_source
C C 0.0033 0.0016 'International Tables Vol C Tables 4.2.6.8 and 6.1.1.4'
H H 0.0000 0.0000 'International Tables Vol C Tables 4.2.6.8 and 6.1.1.4'
O O 0.0106 0.0060 'International Tables Vol C Tables 4.2.6.8 and 6.1.1.4'
U U -9.6767 9.6646 'International Tables Vol C Tables 4.2.6.8 and 6.1.1.4'
N N 0.0061 0.0033 'International Tables Vol C Tables 4.2.6.8 and 6.1.1.4'

loop_
_geom_angle_atom_site_label_1
_geom_angle_atom_site_label_2
_geom_angle_atom_site_label_3
_geom_angle
_geom_angle_site_symmetry_1
_geom_angle_site_symmetry_3
_geom_angle_publ_flag
O2 U1 O1 178.49(17) . . ?
O2 U1 O6 93.25(16) . 3_556 ?
O1 U1 O6 88.21(15) . 3_556 ?
O2 U1 O4 86.92(15) . . ?
O1 U1 O4 91.96(15) . . ?
O6 U1 O4 123.06(12) 3_556 . ?
O2 U1 O8 89.59(16) . . ?
O1 U1 O8 90.06(16) . . ?
O6 U1 O8 118.06(12) 3_556 . ?
O4 U1 O8 118.88(12) . . ?
O2 U1 O3 92.92(17) . . ?
O1 U1 O3 85.59(16) . . ?
O6 U1 O3 172.46(13) 3_556 . ?
O4 U1 O3 53.02(12) . . ?
O8 U1 O3 66.30(12) . . ?
O2 U1 O7 88.56(15) . . ?
O1 U1 O7 92.39(15) . . ?
O6 U1 O7 65.82(11) 3_556 . ?
O4 U1 O7 170.25(12) . . ?
O8 U1 O7 52.41(12) . . ?
O3 U1 O7 118.69(12) . . ?
O2 U1 O5 89.63(15) . 3_556 ?
O1 U1 O5 90.96(15) . 3_556 ?
O6 U1 O5 52.89(12) 3_556 3_556 ?
O4 U1 O5 70.18(12) . 3_556 ?
O8 U1 O5 170.85(12) . 3_556 ?
O3 U1 O5 122.84(12) . 3_556 ?
O7 U1 O5 118.45(11) . 3_556 ?
C1 O3 U1 94.3(3) . . ?
C1 O4 U1 95.0(3) . . ?
C13 O5 U1 92.7(3) . 3_444 ?
C13 O6 U1 94.7(3) . 3_444 ?
C14 O7 U1 93.8(3) . . ?
C14 O8 U1 95.0(3) . . ?
C22 N1 C21 114.9(5) . . ?
C22 N1 H1A 108.5 . . ?
C21 N1 H1A 108.5 . . ?
C22 N1 H1B 108.5 . . ?
C21 N1 H1B 108.5 . . ?
H1A N1 H1B 107.5 . . ?
O4 C1 O3 117.1(5) . . ?
O4 C1 C2 122.0(5) . . ?
O3 C1 C2 120.8(5) . . ?
C1 C2 C3 114.5(5) . . ?
C1 C2 H2A 108.6 . . ?
C3 C2 H2A 108.6 . . ?
C1 C2 H2B 108.6 . . ?
C3 C2 H2B 108.6 . . ?
H2A C2 H2B 107.6 . . ?
C4 C3 C2 112.4(4) . . ?
C4 C3 H3A 109.1 . . ?
C2 C3 H3A 109.1 . . ?
C4 C3 H3B 109.1 . . ?
C2 C3 H3B 109.1 . . ?
H3A C3 H3B 107.9 . . ?
C3 C4 C5 114.7(5) . . ?
C3 C4 H4A 108.6 . . ?
C5 C4 H4A 108.6 . . ?
C3 C4 H4B 108.6 . . ?
C5 C4 H4B 108.6 . . ?
H4A C4 H4B 107.6 . . ?
C6 C5 C4 116.1(5) . . ?
C6 C5 H5A 108.3 . . ?
C4 C5 H5A 108.3 . . ?
C6 C5 H5B 108.3 . . ?
C4 C5 H5B 108.3 . . ?
H5A C5 H5B 107.4 . . ?
C5 C6 C7 111.9(5) . . ?
C5 C6 H6A 109.2 . . ?
C7 C6 H6A 109.2 . . ?
C5 C6 H6B 109.2 . . ?
C7 C6 H6B 109.2 . . ?
H6A C6 H6B 107.9 . . ?
C6 C7 C8 115.5(5) . . ?
C6 C7 H7A 108.4 . . ?
C8 C7 H7A 108.4 . . ?
C6 C7 H7B 108.4 . . ?
C8 C7 H7B 108.4 . . ?
H7A C7 H7B 107.5 . . ?
C9 C8 C7 113.0(5) . . ?
C9 C8 H8A 109.0 . . ?
C7 C8 H8A 109.0 . . ?
C9 C8 H8B 109.0 . . ?
C7 C8 H8B 109.0 . . ?
H8A C8 H8B 107.8 . . ?
C10 C9 C8 114.5(5) . . ?
C10 C9 H9A 108.6 . . ?
C8 C9 H9A 108.6 . . ?
C10 C9 H9B 108.6 . . ?
C8 C9 H9B 108.6 . . ?
H9A C9 H9B 107.6 . . ?
C9 C10 C11 114.6(5) . . ?
C9 C10 H10A 108.6 . . ?
C11 C10 H10A 108.6 . . ?
C9 C10 H10B 108.6 . . ?
C11 C10 H10B 108.6 . . ?
H10A C10 H10B 107.6 . . ?
C12 C11 C10 111.2(5) . . ?
C12 C11 H11A 109.4 . . ?
C10 C11 H11A 109.4 . . ?
C12 C11 H11B 109.4 . . ?
C10 C11 H11B 109.4 . . ?
H11A C11 H11B 108.0 . . ?
C13 C12 C11 116.7(5) . . ?
C13 C12 H12A 108.1 . . ?
C11 C12 H12A 108.1 . . ?
C13 C12 H12B 108.1 . . ?
C11 C12 H12B 108.1 . . ?
H12A C12 H12B 107.3 . . ?
O5 C13 O6 119.6(5) . . ?
O5 C13 C12 123.0(5) . . ?
O6 C13 C12 117.4(5) . . ?
O8 C14 O7 118.7(5) . . ?
O8 C14 C15 120.9(5) . . ?
O7 C14 C15 120.5(5) . . ?
C14 C15 C16 113.8(4) . . ?
C14 C15 H15A 108.8 . . ?
C16 C15 H15A 108.8 . . ?
C14 C15 H15B 108.8 . . ?
C16 C15 H15B 108.8 . . ?
H15A C15 H15B 107.7 . . ?
C15 C16 C17 114.0(4) . . ?
C15 C16 H16A 108.8 . . ?
C17 C16 H16A 108.8 . . ?
C15 C16 H16B 108.8 . . ?
C17 C16 H16B 108.8 . . ?
H16A C16 H16B 107.7 . . ?
C16 C17 C18 110.8(4) . . ?
C16 C17 H17A 109.5 . . ?
C18 C17 H17A 109.5 . . ?
C16 C17 H17B 109.5 . . ?
C18 C17 H17B 109.5 . . ?
H17A C17 H17B 108.1 . . ?
C17 C18 C19 115.6(4) . . ?
C17 C18 H18A 108.4 . . ?
C19 C18 H18A 108.4 . . ?
C17 C18 H18B 108.4 . . ?
C19 C18 H18B 108.4 . . ?
H18A C18 H18B 107.4 . . ?
C18 C19 C20 111.0(5) . . ?
C18 C19 H19A 109.4 . . ?
C20 C19 H19A 109.4 . . ?
C18 C19 H19B 109.4 . . ?
C20 C19 H19B 109.4 . . ?
H19A C19 H19B 108.0 . . ?
C19 C20 C19 115.2(6) 2_655 . ?
C19 C20 H20A 108.5 2_655 . ?
C19 C20 H20A 108.5 . . ?
C19 C20 H20B 108.5 2_655 . ?
C19 C20 H20B 108.5 . . ?
H20A C20 H20B 107.5 . . ?
N1 C21 H21A 109.5 . . ?
N1 C21 H21B 109.5 . . ?
H21A C21 H21B 109.5 . . ?
N1 C21 H21C 109.5 . . ?
H21A C21 H21C 109.5 . . ?
H21B C21 H21C 109.5 . . ?
N1 C22 H22A 109.5 . . ?
N1 C22 H22B 109.5 . . ?
H22A C22 H22B 109.5 . . ?
N1 C22 H22C 109.5 . . ?
H22A C22 H22C 109.5 . . ?
H22B C22 H22C 109.5 . . ?

loop_
_geom_bond_atom_site_label_1
_geom_bond_atom_site_label_2
_geom_bond_distance
_geom_bond_site_symmetry_2
_geom_bond_publ_flag
U1 O2 1.770(4) . ?
U1 O1 1.772(4) . ?
U1 O6 2.437(4) 3_556 ?
U1 O4 2.454(4) . ?
U1 O8 2.462(4) . ?
U1 O3 2.467(4) . ?
U1 O7 2.485(4) . ?
U1 O5 2.492(4) 3_556 ?
O3 C1 1.289(6) . ?
O4 C1 1.284(6) . ?
O5 C13 1.258(6) . ?
O6 C13 1.282(6) . ?
O7 C14 1.271(6) . ?
O8 C14 1.268(6) . ?
N1 C22 1.455(8) . ?
N1 C21 1.513(8) . ?
N1 H1A 0.9100 . ?
N1 H1B 0.9100 . ?
C1 C2 1.482(8) . ?
C2 C3 1.531(7) . ?
C2 H2A 0.9900 . ?
C2 H2B 0.9900 . ?
C3 C4 1.509(7) . ?
C3 H3A 0.9900 . ?
C3 H3B 0.9900 . ?
C4 C5 1.523(7) . ?
C4 H4A 0.9900 . ?
C4 H4B 0.9900 . ?
C5 C6 1.522(8) . ?
C5 H5A 0.9900 . ?
C5 H5B 0.9900 . ?
C6 C7 1.520(7) . ?
C6 H6A 0.9900 . ?
C6 H6B 0.9900 . ?
C7 C8 1.521(7) . ?
C7 H7A 0.9900 . ?
C7 H7B 0.9900 . ?
C8 C9 1.518(7) . ?
C8 H8A 0.9900 . ?
C8 H8B 0.9900 . ?
C9 C10 1.509(7) . ?
C9 H9A 0.9900 . ?
C9 H9B 0.9900 . ?
C10 C11 1.523(7) . ?
C10 H10A 0.9900 . ?
C10 H10B 0.9900 . ?
C11 C12 1.519(7) . ?
C11 H11A 0.9900 . ?
C11 H11B 0.9900 . ?
C12 C13 1.507(7) . ?
C12 H12A 0.9900 . ?
C12 H12B 0.9900 . ?
C14 C15 1.499(7) . ?
C15 C16 1.518(7) . ?
C15 H15A 0.9900 . ?
C15 H15B 0.9900 . ?
C16 C17 1.521(7) . ?
C16 H16A 0.9900 . ?
C16 H16B 0.9900 . ?
C17 C18 1.525(7) . ?
C17 H17A 0.9900 . ?
C17 H17B 0.9900 . ?
C18 C19 1.523(7) . ?
C18 H18A 0.9900 . ?
C18 H18B 0.9900 . ?
C19 C20 1.529(6) . ?
C19 H19A 0.9900 . ?
C19 H19B 0.9900 . ?
C20 H20A 0.9900 . ?
C20 H20B 0.9900 . ?
C21 H21A 0.9800 . ?
C21 H21B 0.9800 . ?
C21 H21C 0.9800 . ?
C22 H22A 0.9800 . ?
C22 H22B 0.9800 . ?
C22 H22C 0.9800 . ?

loop_
_geom_hbond_atom_site_label_D
_geom_hbond_atom_site_label_H
_geom_hbond_atom_site_label_A
_geom_hbond_distance_DH
_geom_hbond_distance_HA
_geom_hbond_distance_DA
_geom_hbond_angle_DHA
_geom_hbond_site_symmetry_A
_geom_hbond_publ_flag
N1 H1B O3 0.91 2.03 2.914(7) 164.4 . yes
N1 H1A O6 0.91 1.94 2.811(6) 158.9 2_655 yes
N1 H1A O7 0.91 2.43 2.910(6) 113.3 4_646 yes
C12 H12A O2 0.99 2.40 3.238(6) 141.7 5_666 yes
C21 H21A O4 0.98 2.45 3.367(7) 156.0 6_565 yes
